data_4316798
loop_
_publ_author_name
'Victor W. L. Ng'
'Michelle K. Taylor'
'Jonathan M. White'
'Charles G. Young'

_publ_section_title
;
 cis-Dioxo- and cis-(Hydroxo)oxo-Mo(V) Complexes Stabilized by
 Intramolecular Hydrogen-Bonding
;
_journal_name_full 'Inorganic Chemistry'
_journal_page_first 9460
_journal_page_last 9469
_journal_paper_doi 10.1021/ic1011428
_journal_volume 49
_journal_year 2010
_chemical_formula_sum 'C44 H53 B Co Mo N8 O5'
_chemical_formula_weight 939.62
_chemical_name_common Cp2Co[Tp(iPr)MoO2(OAr-CONHPh(4-OMe)-2)]
_chemical_name_systematic
;
 ?
;
_space_group_IT_number 2
_symmetry_cell_setting triclinic
_symmetry_space_group_name_Hall '-P 1'
_symmetry_space_group_name_H-M 'P -1'
_atom_sites_solution_hydrogens geom
_atom_sites_solution_primary direct
_atom_sites_solution_secondary difmap
_audit_creation_method SHELXL-97
_cell_angle_alpha 86.255(5)
_cell_angle_beta 81.535(7)
_cell_angle_gamma 65.337(7)
_cell_formula_units_Z 2
_cell_length_a 10.9831(11)
_cell_length_b 12.7023(7)
_cell_length_c 17.3313(12)
_cell_measurement_reflns_used 4929
_cell_measurement_temperature 130(2)
_cell_measurement_theta_max 73.0203
_cell_measurement_theta_min 4.4513
_cell_volume 2173.4(3)
_computing_cell_refinement
;
CrysAlis CCD, Oxford Diffraction Ltd.,
Version 1.171.32.15 (release 10-01-2008 CrysAlis171 .NET)
(compiled Jan 10 2008,16:37:18)
;
_computing_data_collection
;
CrysAlis CCD, Oxford Diffraction Ltd.,
Version 1.171.32.15 (release 10-01-2008 CrysAlis171 .NET)
(compiled Jan 10 2008,16:37:18)
;
_computing_data_reduction
;
CrysAlis CCD, Oxford Diffraction Ltd.,
Version 1.171.32.15 (release 10-01-2008 CrysAlis171 .NET)
(compiled Jan 10 2008,16:37:18)
;
_computing_structure_refinement 'SHELXL-97 (Sheldrick, 1997)'
_computing_structure_solution 'SHELXL-97 (Sheldrick, 1997)'
_diffrn_ambient_temperature 130(2)
_diffrn_measured_fraction_theta_full 0.916
_diffrn_measured_fraction_theta_max 0.916
_diffrn_radiation_monochromator graphite
_diffrn_radiation_source 'fine-focus sealed tube'
_diffrn_radiation_type CuK\a
_diffrn_radiation_wavelength 1.54184
_diffrn_reflns_av_R_equivalents 0.0555
_diffrn_reflns_av_sigmaI/netI 0.0675
_diffrn_reflns_limit_h_max 13
_diffrn_reflns_limit_h_min -11
_diffrn_reflns_limit_k_max 15
_diffrn_reflns_limit_k_min -10
_diffrn_reflns_limit_l_max 20
_diffrn_reflns_limit_l_min -20
_diffrn_reflns_number 13781
_diffrn_reflns_theta_full 67.49
_diffrn_reflns_theta_max 67.49
_diffrn_reflns_theta_min 4.47
_exptl_absorpt_coefficient_mu 5.792
_exptl_absorpt_correction_T_max 0.3254
_exptl_absorpt_correction_T_min 0.2231
_exptl_absorpt_correction_type multi-scan
_exptl_absorpt_process_details
;
CrysAlis RED, Oxford Diffraction Ltd.,
Version 1.171.32.15 (release 10-01-2008 CrysAlis171 .NET)
(compiled Jan 10 2008,16:37:18)
Empirical absorption correction using spherical harmonics,
implemented in SCALE3 ABSPACK scaling algorithm.
;
_exptl_crystal_colour green
_exptl_crystal_density_diffrn 1.436
_exptl_crystal_density_method 'not measured'
_exptl_crystal_description block
_exptl_crystal_F_000 974
_exptl_crystal_size_max 0.3720
_exptl_crystal_size_mid 0.3522
_exptl_crystal_size_min 0.2506
_refine_diff_density_max 1.381
_refine_diff_density_min -0.866
_refine_diff_density_rms 0.160
_refine_ls_extinction_method none
_refine_ls_goodness_of_fit_ref 1.089
_refine_ls_hydrogen_treatment mixed
_refine_ls_matrix_type full
_refine_ls_number_parameters 546
_refine_ls_number_reflns 7168
_refine_ls_number_restraints 0
_refine_ls_restrained_S_all 1.089
_refine_ls_R_factor_all 0.0680
_refine_ls_R_factor_gt 0.0507
_refine_ls_shift/su_max 0.000
_refine_ls_shift/su_mean 0.000
_refine_ls_structure_factor_coef Fsqd
_refine_ls_weighting_details 'calc w=1/[\s^2^(Fo^2^)+(0.1176P)^2^+0.0000P] where P=(Fo^2^+2Fc^2^)/3'
_refine_ls_weighting_scheme calc
_refine_ls_wR_factor_gt 0.1474
_refine_ls_wR_factor_ref 0.1743
_reflns_number_gt 5788
_reflns_number_total 7168
_reflns_threshold_expression >2sigma(I)
_cod_data_source_file ic1011428_si_002_7.cif
_cod_data_source_block jmwng17
_cod_database_code 4316798

loop_
_symmetry_equiv_pos_as_xyz
'x, y, z'
'-x, -y, -z'

loop_
_atom_site_label
_atom_site_type_symbol
_atom_site_fract_x
_atom_site_fract_y
_atom_site_fract_z
_atom_site_U_iso_or_equiv
_atom_site_adp_type
_atom_site_occupancy
_atom_site_symmetry_multiplicity
_atom_site_calc_flag
_atom_site_refinement_flags
_atom_site_disorder_assembly
_atom_site_disorder_group
C1 C -0.0674(5) 0.3284(4) 0.8582(3) 0.0188(11) Uani 1 1 d . . .
C2 C -0.1654(5) 0.4448(4) 0.8481(3) 0.0209(11) Uani 1 1 d . . .
C3 C -0.2954(6) 0.4760(5) 0.8875(3) 0.0256(12) Uani 1 1 d . . .
H3 H -0.3615 0.5524 0.8813 0.031 Uiso 1 1 calc R . .
C4 C -0.3312(6) 0.4002(5) 0.9350(3) 0.0281(13) Uani 1 1 d . . .
H4 H -0.4208 0.4243 0.9612 0.034 Uiso 1 1 calc R . .
C5 C -0.2354(6) 0.2869(5) 0.9448(3) 0.0296(13) Uani 1 1 d . . .
H5 H -0.2592 0.2343 0.9782 0.036 Uiso 1 1 calc R . .
C6 C -0.1056(6) 0.2522(5) 0.9054(3) 0.0221(11) Uani 1 1 d . . .
H6 H -0.0416 0.1747 0.9109 0.026 Uiso 1 1 calc R . .
C7 C -0.1378(6) 0.5345(5) 0.7987(3) 0.0251(12) Uani 1 1 d . . .
C8 C 0.3727(7) 0.6578(6) 0.5121(4) 0.0403(16) Uani 1 1 d . . .
H8A H 0.4006 0.7086 0.4758 0.060 Uiso 1 1 calc R . .
H8B H 0.3803 0.5905 0.4839 0.060 Uiso 1 1 calc R . .
H8C H 0.4311 0.6318 0.5534 0.060 Uiso 1 1 calc R . .
C11 C 0.5685(5) -0.0748(5) 0.6346(3) 0.0227(11) Uani 1 1 d . . .
H11 H 0.6382 -0.0793 0.5936 0.027 Uiso 1 1 calc R . .
C12 C 0.5488(6) -0.1682(4) 0.6704(3) 0.0227(11) Uani 1 1 d . . .
H12 H 0.6014 -0.2480 0.6593 0.027 Uiso 1 1 calc R . .
C13 C 0.4364(5) -0.1208(4) 0.7257(3) 0.0189(11) Uani 1 1 d . . .
C14 C 0.3705(6) -0.1822(5) 0.7830(3) 0.0260(12) Uani 1 1 d . . .
H14 H 0.2708 -0.1339 0.7906 0.031 Uiso 1 1 calc R . .
C15 C 0.4225(7) -0.1960(5) 0.8619(3) 0.0345(15) Uani 1 1 d . . .
H15A H 0.5206 -0.2417 0.8553 0.052 Uiso 1 1 calc R . .
H15B H 0.3786 -0.2356 0.8985 0.052 Uiso 1 1 calc R . .
H15C H 0.4017 -0.1194 0.8823 0.052 Uiso 1 1 calc R . .
C16 C 0.3959(7) -0.3005(5) 0.7518(4) 0.0389(16) Uani 1 1 d . . .
H16A H 0.4933 -0.3486 0.7432 0.058 Uiso 1 1 calc R . .
H16B H 0.3586 -0.2901 0.7024 0.058 Uiso 1 1 calc R . .
H16C H 0.3519 -0.3385 0.7898 0.058 Uiso 1 1 calc R . .
C21 C 0.2827(6) 0.2548(4) 0.5417(3) 0.0237(12) Uani 1 1 d . . .
H21 H 0.3470 0.2563 0.4990 0.028 Uiso 1 1 calc R . .
C22 C 0.1461(6) 0.3003(5) 0.5413(3) 0.0276(13) Uani 1 1 d . . .
H22 H 0.0975 0.3384 0.4992 0.033 Uiso 1 1 calc R . .
C23 C 0.0932(6) 0.2787(5) 0.6161(3) 0.0231(12) Uani 1 1 d . . .
C24 C -0.0519(6) 0.3076(5) 0.6461(3) 0.0289(13) Uani 1 1 d . . .
H24 H -0.0634 0.3120 0.7043 0.035 Uiso 1 1 calc R . .
C25 C -0.1458(6) 0.4261(5) 0.6146(4) 0.0365(15) Uani 1 1 d . . .
H25A H -0.1348 0.4238 0.5575 0.055 Uiso 1 1 calc R . .
H25B H -0.1222 0.4868 0.6311 0.055 Uiso 1 1 calc R . .
H25C H -0.2399 0.4427 0.6353 0.055 Uiso 1 1 calc R . .
C26 C -0.0916(6) 0.2128(6) 0.6242(4) 0.0339(14) Uani 1 1 d . . .
H26A H -0.0792 0.2061 0.5673 0.051 Uiso 1 1 calc R . .
H26B H -0.1867 0.2327 0.6446 0.051 Uiso 1 1 calc R . .
H26C H -0.0346 0.1389 0.6468 0.051 Uiso 1 1 calc R . .
C31 C 0.5134(5) 0.2826(4) 0.7207(3) 0.0220(11) Uani 1 1 d . . .
H31 H 0.5831 0.2874 0.6830 0.026 Uiso 1 1 calc R . .
C32 C 0.4675(6) 0.3397(5) 0.7911(3) 0.0253(12) Uani 1 1 d . . .
H32 H 0.4991 0.3896 0.8119 0.030 Uiso 1 1 calc R . .
C33 C 0.3644(5) 0.3081(4) 0.8249(3) 0.0185(11) Uani 1 1 d . . .
C34 C 0.2775(6) 0.3444(4) 0.9027(3) 0.0244(12) Uani 1 1 d . . .
H34 H 0.2014 0.3200 0.9057 0.029 Uiso 1 1 calc R . .
C35 C 0.3599(6) 0.2871(5) 0.9708(3) 0.0283(13) Uani 1 1 d . . .
H35A H 0.3011 0.3114 1.0205 0.042 Uiso 1 1 calc R . .
H35B H 0.4345 0.3109 0.9687 0.042 Uiso 1 1 calc R . .
H35C H 0.3964 0.2026 0.9663 0.042 Uiso 1 1 calc R . .
C36 C 0.2189(8) 0.4763(5) 0.9103(4) 0.0433(17) Uani 1 1 d . . .
H36A H 0.1616 0.4996 0.9606 0.065 Uiso 1 1 calc R . .
H36B H 0.1647 0.5125 0.8680 0.065 Uiso 1 1 calc R . .
H36C H 0.2927 0.5012 0.9072 0.065 Uiso 1 1 calc R . .
C41 C 0.0466(6) 0.5604(4) 0.7064(3) 0.0221(11) Uani 1 1 d . . .
C42 C -0.0229(6) 0.6707(4) 0.6777(3) 0.0264(12) Uani 1 1 d . . .
H42 H -0.1164 0.7126 0.6951 0.032 Uiso 1 1 calc R . .
C43 C 0.0448(6) 0.7196(5) 0.6232(3) 0.0301(14) Uani 1 1 d . . .
H43 H -0.0035 0.7946 0.6029 0.036 Uiso 1 1 calc R . .
C44 C 0.1810(6) 0.6611(5) 0.5983(3) 0.0236(12) Uani 1 1 d . . .
C45 C 0.2509(6) 0.5507(5) 0.6263(3) 0.0260(12) Uani 1 1 d . . .
H45 H 0.3445 0.5093 0.6091 0.031 Uiso 1 1 calc R . .
C46 C 0.1831(6) 0.5011(5) 0.6798(3) 0.0282(13) Uani 1 1 d . . .
H46 H 0.2311 0.4250 0.6986 0.034 Uiso 1 1 calc R . .
C51 C 0.0158(6) -0.0892(5) 0.8819(4) 0.0310(13) Uani 1 1 d . . .
H51 H 0.0613 -0.0411 0.8641 0.037 Uiso 1 1 calc R . .
C52 C 0.0254(6) -0.1870(5) 0.8436(4) 0.0294(13) Uani 1 1 d . . .
H52 H 0.0782 -0.2155 0.7948 0.035 Uiso 1 1 calc R . .
C53 C -0.0564(6) -0.2365(5) 0.8890(3) 0.0309(13) Uani 1 1 d . . .
H53 H -0.0684 -0.3029 0.8765 0.037 Uiso 1 1 calc R . .
C54 C -0.1168(6) -0.1669(5) 0.9571(3) 0.0304(13) Uani 1 1 d . . .
H54 H -0.1757 -0.1796 0.9989 0.036 Uiso 1 1 calc R . .
C55 C -0.0740(6) -0.0754(5) 0.9521(3) 0.0271(13) Uani 1 1 d . . .
H55 H -0.1008 -0.0154 0.9892 0.032 Uiso 1 1 calc R . .
C56 C -0.2333(8) 0.0750(6) 0.7929(4) 0.0501(19) Uani 1 1 d . . .
H56 H -0.1866 0.1231 0.7784 0.060 Uiso 1 1 calc R . .
C57 C -0.2218(8) -0.0224(6) 0.7513(4) 0.048(2) Uani 1 1 d . . .
H57 H -0.1666 -0.0500 0.7030 0.058 Uiso 1 1 calc R . .
C58 C -0.3069(6) -0.0721(6) 0.7938(4) 0.0411(17) Uani 1 1 d . . .
H58 H -0.3174 -0.1384 0.7794 0.049 Uiso 1 1 calc R . .
C59 C -0.3722(6) -0.0044(6) 0.8610(4) 0.0413(17) Uani 1 1 d . . .
H59 H -0.4350 -0.0168 0.9002 0.050 Uiso 1 1 calc R . .
C60 C -0.3275(7) 0.0858(6) 0.8598(4) 0.0461(18) Uani 1 1 d . . .
H60 H -0.3566 0.1444 0.8982 0.055 Uiso 1 1 calc R . .
C80 C -0.2274(8) 0.0383(6) 0.4194(4) 0.050(2) Uani 1 1 d . . .
H80A H -0.3256 0.0832 0.4251 0.075 Uiso 1 1 calc R . .
H80B H -0.2038 -0.0345 0.3926 0.075 Uiso 1 1 calc R . .
H80C H -0.1829 0.0832 0.3888 0.075 Uiso 1 1 calc R . .
C81 C -0.1828(6) 0.0135(5) 0.4959(4) 0.0286(13) Uani 1 1 d . . .
N1 N -0.0107(5) 0.5016(4) 0.7615(3) 0.0253(11) Uani 1 1 d . . .
N2 N -0.1525(6) -0.0055(5) 0.5567(3) 0.0374(13) Uani 1 1 d . . .
N11 N 0.3871(4) -0.0039(4) 0.7237(2) 0.0186(9) Uani 1 1 d . . .
N12 N 0.4725(4) 0.0234(4) 0.6677(2) 0.0186(9) Uani 1 1 d . . .
N21 N 0.1946(4) 0.2239(4) 0.6592(2) 0.0187(9) Uani 1 1 d . . .
N22 N 0.3119(4) 0.2081(4) 0.6114(2) 0.0201(9) Uani 1 1 d . . .
N31 N 0.3491(4) 0.2345(3) 0.7771(2) 0.0190(9) Uani 1 1 d . . .
N32 N 0.4440(4) 0.2191(4) 0.7137(2) 0.0181(9) Uani 1 1 d . . .
O1 O 0.0587(4) 0.2946(3) 0.8220(2) 0.0209(8) Uani 1 1 d . . .
O2 O 0.2603(4) 0.0889(3) 0.8763(2) 0.0231(8) Uani 1 1 d . . .
O3 O 0.1008(4) 0.0787(3) 0.7612(2) 0.0246(8) Uani 1 1 d . . .
O4 O -0.2272(4) 0.6336(3) 0.7927(3) 0.0357(10) Uani 1 1 d . . .
O5 O 0.2378(5) 0.7191(3) 0.5455(2) 0.0356(10) Uani 1 1 d . . .
Co1 Co -0.16857(9) -0.06975(7) 0.85932(5) 0.0210(2) Uani 1 1 d . . .
Mo1 Mo 0.21000(4) 0.13664(3) 0.78602(2) 0.01689(15) Uani 1 1 d . . .
B1 B 0.4477(6) 0.1496(5) 0.6435(3) 0.0204(13) Uani 1 1 d . . .
H1 H 0.5218 0.1488 0.6021 0.024 Uiso 1 1 calc R . .
H H 0.039(7) 0.435(6) 0.772(4) 0.05(2) Uiso 1 1 d . . .

loop_
_atom_site_aniso_label
_atom_site_aniso_U_11
_atom_site_aniso_U_22
_atom_site_aniso_U_33
_atom_site_aniso_U_23
_atom_site_aniso_U_13
_atom_site_aniso_U_12
C1 0.022(3) 0.014(2) 0.016(2) -0.0014(19) -0.003(2) -0.004(2)
C2 0.022(3) 0.019(3) 0.019(2) -0.006(2) -0.001(2) -0.006(2)
C3 0.023(3) 0.022(3) 0.026(3) -0.009(2) 0.001(2) -0.003(2)
C4 0.017(3) 0.032(3) 0.034(3) -0.014(2) 0.012(2) -0.011(2)
C5 0.033(3) 0.032(3) 0.025(3) -0.005(2) 0.006(3) -0.018(3)
C6 0.026(3) 0.023(3) 0.016(2) -0.004(2) 0.002(2) -0.010(2)
C7 0.024(3) 0.022(3) 0.024(3) -0.002(2) -0.002(2) -0.004(2)
C8 0.051(4) 0.040(4) 0.035(3) 0.007(3) 0.003(3) -0.027(3)
C11 0.018(3) 0.031(3) 0.018(2) -0.004(2) 0.004(2) -0.010(2)
C12 0.025(3) 0.016(2) 0.026(3) -0.001(2) -0.005(2) -0.007(2)
C13 0.019(3) 0.024(3) 0.016(2) 0.000(2) -0.002(2) -0.012(2)
C14 0.020(3) 0.020(3) 0.034(3) 0.002(2) 0.004(2) -0.006(2)
C15 0.044(4) 0.031(3) 0.023(3) 0.002(2) 0.004(3) -0.014(3)
C16 0.047(4) 0.024(3) 0.053(4) 0.008(3) -0.010(3) -0.022(3)
C21 0.033(3) 0.023(3) 0.021(3) 0.005(2) -0.005(2) -0.017(2)
C22 0.033(3) 0.029(3) 0.019(3) 0.009(2) -0.010(2) -0.011(3)
C23 0.025(3) 0.027(3) 0.021(3) -0.002(2) -0.003(2) -0.015(2)
C24 0.019(3) 0.035(3) 0.026(3) 0.002(2) -0.008(2) -0.004(2)
C25 0.030(3) 0.032(3) 0.044(4) 0.003(3) -0.017(3) -0.006(3)
C26 0.021(3) 0.046(4) 0.037(3) 0.005(3) -0.007(3) -0.017(3)
C31 0.020(3) 0.021(3) 0.027(3) 0.008(2) -0.007(2) -0.010(2)
C32 0.025(3) 0.022(3) 0.032(3) 0.001(2) -0.008(2) -0.011(2)
C33 0.017(3) 0.016(2) 0.022(3) 0.002(2) -0.005(2) -0.005(2)
C34 0.026(3) 0.017(3) 0.028(3) -0.002(2) -0.007(2) -0.006(2)
C35 0.030(3) 0.035(3) 0.019(3) -0.002(2) -0.002(2) -0.011(3)
C36 0.051(4) 0.029(3) 0.034(3) -0.011(3) -0.003(3) -0.001(3)
C41 0.027(3) 0.022(3) 0.021(3) -0.001(2) -0.003(2) -0.013(2)
C42 0.029(3) 0.016(3) 0.025(3) 0.002(2) -0.003(2) -0.001(2)
C43 0.043(4) 0.019(3) 0.025(3) 0.005(2) -0.009(3) -0.009(3)
C44 0.035(3) 0.024(3) 0.018(2) 0.004(2) -0.006(2) -0.017(2)
C45 0.025(3) 0.027(3) 0.027(3) 0.004(2) -0.003(2) -0.013(2)
C46 0.026(3) 0.022(3) 0.033(3) 0.012(2) -0.009(3) -0.007(2)
C51 0.018(3) 0.035(3) 0.040(3) 0.005(3) 0.000(3) -0.013(3)
C52 0.020(3) 0.030(3) 0.033(3) -0.004(2) 0.000(3) -0.005(2)
C53 0.033(3) 0.022(3) 0.032(3) 0.005(2) -0.009(3) -0.005(2)
C54 0.035(3) 0.037(3) 0.024(3) 0.007(3) -0.010(3) -0.019(3)
C55 0.030(3) 0.030(3) 0.024(3) 0.005(2) -0.015(2) -0.012(3)
C56 0.056(5) 0.035(4) 0.045(4) 0.013(3) -0.017(4) -0.003(3)
C57 0.049(5) 0.054(4) 0.028(3) 0.010(3) -0.020(3) -0.004(4)
C58 0.029(3) 0.053(4) 0.038(4) -0.013(3) -0.018(3) -0.008(3)
C59 0.019(3) 0.043(4) 0.050(4) -0.010(3) -0.013(3) 0.003(3)
C60 0.031(4) 0.035(4) 0.058(5) -0.005(3) -0.022(3) 0.006(3)
C80 0.065(5) 0.034(4) 0.049(4) -0.001(3) -0.031(4) -0.012(3)
C81 0.027(3) 0.023(3) 0.033(3) 0.000(2) -0.002(3) -0.009(2)
N1 0.023(3) 0.020(2) 0.030(3) 0.005(2) -0.003(2) -0.007(2)
N2 0.036(3) 0.036(3) 0.036(3) 0.005(2) -0.003(3) -0.012(2)
N11 0.017(2) 0.018(2) 0.020(2) 0.0047(17) -0.0003(18) -0.0070(18)
N12 0.016(2) 0.026(2) 0.014(2) 0.0013(17) 0.0032(17) -0.0107(19)
N21 0.016(2) 0.024(2) 0.015(2) -0.0014(17) 0.0013(17) -0.0076(18)
N22 0.021(2) 0.021(2) 0.019(2) 0.0004(17) -0.0004(18) -0.0104(19)
N31 0.020(2) 0.016(2) 0.022(2) 0.0003(17) -0.0037(19) -0.0086(18)
N32 0.016(2) 0.017(2) 0.020(2) 0.0015(17) 0.0009(18) -0.0080(18)
O1 0.0151(18) 0.0198(18) 0.0212(18) -0.0024(14) 0.0067(15) -0.0033(15)
O2 0.023(2) 0.0153(17) 0.0237(19) 0.0014(15) 0.0015(16) -0.0021(15)
O3 0.024(2) 0.0238(19) 0.0233(19) 0.0038(15) 0.0016(16) -0.0098(16)
O4 0.028(2) 0.023(2) 0.042(2) 0.0003(18) 0.009(2) -0.0017(18)
O5 0.044(3) 0.028(2) 0.031(2) 0.0075(18) 0.005(2) -0.016(2)
Co1 0.0198(5) 0.0232(5) 0.0177(4) 0.0006(4) -0.0023(4) -0.0067(4)
Mo1 0.0166(2) 0.0154(2) 0.0160(2) 0.00227(15) 0.00097(16) -0.00536(17)
B1 0.019(3) 0.017(3) 0.020(3) 0.001(2) 0.003(2) -0.004(2)

loop_
_atom_type_symbol
_atom_type_description
_atom_type_scat_dispersion_real
_atom_type_scat_dispersion_imag
_atom_type_scat_source
C C 0.0181 0.0091 'International Tables Vol C Tables 4.2.6.8 and 6.1.1.4'
H H 0.0000 0.0000 'International Tables Vol C Tables 4.2.6.8 and 6.1.1.4'
N N 0.0311 0.0180 'International Tables Vol C Tables 4.2.6.8 and 6.1.1.4'
O O 0.0492 0.0322 'International Tables Vol C Tables 4.2.6.8 and 6.1.1.4'
Co Co -2.3653 3.6143 'International Tables Vol C Tables 4.2.6.8 and 6.1.1.4'
Mo Mo -0.0483 2.7339 'International Tables Vol C Tables 4.2.6.8 and 6.1.1.4'
B B 0.0090 0.0039 'International Tables Vol C Tables 4.2.6.8 and 6.1.1.4'

loop_
_geom_angle_atom_site_label_1
_geom_angle_atom_site_label_2
_geom_angle_atom_site_label_3
_geom_angle
_geom_angle_site_symmetry_1
_geom_angle_site_symmetry_3
_geom_angle_publ_flag
O1 C1 C6 120.6(4) . . ?
O1 C1 C2 120.0(5) . . ?
C6 C1 C2 119.4(5) . . ?
C3 C2 C1 117.8(5) . . ?
C3 C2 C7 117.5(5) . . ?
C1 C2 C7 124.7(5) . . ?
C4 C3 C2 122.2(5) . . ?
C3 C4 C5 119.8(5) . . ?
C6 C5 C4 119.6(5) . . ?
C1 C6 C5 121.2(5) . . ?
O4 C7 N1 122.7(5) . . ?
O4 C7 C2 121.3(5) . . ?
N1 C7 C2 116.0(5) . . ?
N12 C11 C12 108.6(5) . . ?
C13 C12 C11 105.5(5) . . ?
N11 C13 C12 110.4(5) . . ?
N11 C13 C14 121.0(5) . . ?
C12 C13 C14 128.6(5) . . ?
C13 C14 C15 110.4(5) . . ?
C13 C14 C16 111.0(5) . . ?
C15 C14 C16 110.3(5) . . ?
N22 C21 C22 109.5(5) . . ?
C21 C22 C23 105.1(5) . . ?
N21 C23 C22 109.5(5) . . ?
N21 C23 C24 123.2(5) . . ?
C22 C23 C24 127.3(5) . . ?
C23 C24 C26 110.4(5) . . ?
C23 C24 C25 111.3(5) . . ?
C26 C24 C25 110.1(5) . . ?
N32 C31 C32 109.2(5) . . ?
C31 C32 C33 104.6(5) . . ?
N31 C33 C32 110.3(5) . . ?
N31 C33 C34 121.4(5) . . ?
C32 C33 C34 128.3(5) . . ?
C33 C34 C36 109.7(5) . . ?
C33 C34 C35 111.1(4) . . ?
C36 C34 C35 109.5(5) . . ?
C42 C41 C46 118.9(5) . . ?
C42 C41 N1 125.0(5) . . ?
C46 C41 N1 116.1(5) . . ?
C41 C42 C43 119.6(5) . . ?
C44 C43 C42 121.1(5) . . ?
O5 C44 C43 115.9(5) . . ?
O5 C44 C45 124.5(5) . . ?
C43 C44 C45 119.6(5) . . ?
C44 C45 C46 119.4(5) . . ?
C45 C46 C41 121.3(5) . . ?
C52 C51 C55 107.6(5) . . ?
C52 C51 Co1 69.2(3) . . ?
C55 C51 Co1 69.2(3) . . ?
C51 C52 C53 109.4(5) . . ?
C51 C52 Co1 70.2(3) . . ?
C53 C52 Co1 70.1(3) . . ?
C52 C53 C54 106.5(5) . . ?
C52 C53 Co1 68.8(3) . . ?
C54 C53 Co1 69.6(3) . . ?
C55 C54 C53 108.5(5) . . ?
C55 C54 Co1 69.0(3) . . ?
C53 C54 Co1 69.4(3) . . ?
C54 C55 C51 108.0(5) . . ?
C54 C55 Co1 70.1(3) . . ?
C51 C55 Co1 69.8(3) . . ?
C60 C56 C57 106.3(7) . . ?
C60 C56 Co1 69.5(4) . . ?
C57 C56 Co1 69.4(4) . . ?
C56 C57 C58 109.1(7) . . ?
C56 C57 Co1 69.3(4) . . ?
C58 C57 Co1 69.9(4) . . ?
C59 C58 C57 107.2(7) . . ?
C59 C58 Co1 69.5(4) . . ?
C57 C58 Co1 68.9(4) . . ?
C58 C59 C60 107.9(7) . . ?
C58 C59 Co1 70.0(4) . . ?
C60 C59 Co1 69.0(4) . . ?
C56 C60 C59 109.5(7) . . ?
C56 C60 Co1 69.7(4) . . ?
C59 C60 Co1 70.0(4) . . ?
N2 C81 C80 177.5(7) . . ?
C7 N1 C41 130.8(5) . . ?
C13 N11 N12 106.2(4) . . ?
C13 N11 Mo1 134.2(4) . . ?
N12 N11 Mo1 119.5(3) . . ?
C11 N12 N11 109.3(4) . . ?
C11 N12 B1 127.4(4) . . ?
N11 N12 B1 123.0(4) . . ?
C23 N21 N22 106.4(4) . . ?
C23 N21 Mo1 134.6(4) . . ?
N22 N21 Mo1 118.5(3) . . ?
C21 N22 N21 109.5(4) . . ?
C21 N22 B1 130.8(5) . . ?
N21 N22 B1 119.7(4) . . ?
N32 N31 C33 105.8(4) . . ?
N32 N31 Mo1 119.9(3) . . ?
C33 N31 Mo1 134.3(4) . . ?
C31 N32 N31 110.1(4) . . ?
C31 N32 B1 129.2(4) . . ?
N31 N32 B1 120.2(4) . . ?
C1 O1 Mo1 134.1(3) . . ?
C44 O5 C8 117.6(4) . . ?
C52 Co1 C60 158.5(3) . . ?
C52 Co1 C56 121.3(3) . . ?
C60 Co1 C56 40.8(3) . . ?
C52 Co1 C55 68.7(2) . . ?
C60 Co1 C55 107.6(3) . . ?
C56 Co1 C55 120.1(3) . . ?
C52 Co1 C57 106.0(3) . . ?
C60 Co1 C57 68.3(3) . . ?
C56 Co1 C57 41.2(3) . . ?
C55 Co1 C57 156.1(3) . . ?
C52 Co1 C51 40.6(2) . . ?
C60 Co1 C51 122.8(3) . . ?
C56 Co1 C51 104.6(3) . . ?
C55 Co1 C51 41.0(2) . . ?
C57 Co1 C51 119.9(3) . . ?
C52 Co1 C59 158.1(3) . . ?
C60 Co1 C59 41.1(3) . . ?
C56 Co1 C59 69.5(3) . . ?
C55 Co1 C59 124.9(3) . . ?
C57 Co1 C59 68.5(3) . . ?
C51 Co1 C59 160.7(3) . . ?
C52 Co1 C53 41.1(2) . . ?
C60 Co1 C53 159.3(3) . . ?
C56 Co1 C53 158.8(3) . . ?
C55 Co1 C53 69.3(2) . . ?
C57 Co1 C53 122.9(3) . . ?
C51 Co1 C53 69.2(3) . . ?
C59 Co1 C53 122.8(3) . . ?
C52 Co1 C54 68.5(3) . . ?
C60 Co1 C54 123.5(3) . . ?
C56 Co1 C54 157.4(3) . . ?
C55 Co1 C54 40.9(2) . . ?
C57 Co1 C54 160.9(3) . . ?
C51 Co1 C54 68.7(3) . . ?
C59 Co1 C54 109.3(3) . . ?
C53 Co1 C54 41.0(2) . . ?
C52 Co1 C58 121.6(3) . . ?
C60 Co1 C58 68.7(3) . . ?
C56 Co1 C58 69.9(3) . . ?
C55 Co1 C58 161.4(3) . . ?
C57 Co1 C58 41.2(3) . . ?
C51 Co1 C58 156.5(3) . . ?
C59 Co1 C58 40.5(3) . . ?
C53 Co1 C58 107.3(3) . . ?
C54 Co1 C58 124.8(3) . . ?
O2 Mo1 O3 111.77(17) . . ?
O2 Mo1 O1 96.92(15) . . ?
O3 Mo1 O1 95.32(16) . . ?
O2 Mo1 N11 93.24(16) . . ?
O3 Mo1 N11 91.34(17) . . ?
O1 Mo1 N11 164.80(15) . . ?
O2 Mo1 N31 86.85(17) . . ?
O3 Mo1 N31 161.25(16) . . ?
O1 Mo1 N31 84.20(15) . . ?
N11 Mo1 N31 85.11(15) . . ?
O2 Mo1 N21 162.07(17) . . ?
O3 Mo1 N21 85.87(16) . . ?
O1 Mo1 N21 84.12(14) . . ?
N11 Mo1 N21 82.75(15) . . ?
N31 Mo1 N21 75.42(15) . . ?
N32 B1 N22 108.9(4) . . ?
N32 B1 N12 110.8(4) . . ?
N22 B1 N12 109.3(5) . . ?

loop_
_geom_bond_atom_site_label_1
_geom_bond_atom_site_label_2
_geom_bond_distance
_geom_bond_site_symmetry_2
_geom_bond_publ_flag
C1 O1 1.335(6) . ?
C1 C6 1.384(7) . ?
C1 C2 1.438(7) . ?
C2 C3 1.392(8) . ?
C2 C7 1.487(8) . ?
C3 C4 1.370(8) . ?
C4 C5 1.401(8) . ?
C5 C6 1.386(8) . ?
C7 O4 1.241(6) . ?
C7 N1 1.349(7) . ?
C8 O5 1.407(8) . ?
C11 N12 1.347(7) . ?
C11 C12 1.385(8) . ?
C12 C13 1.383(8) . ?
C13 N11 1.352(7) . ?
C13 C14 1.508(7) . ?
C14 C15 1.529(8) . ?
C14 C16 1.530(8) . ?
C21 N22 1.331(7) . ?
C21 C22 1.365(8) . ?
C22 C23 1.399(7) . ?
C23 N21 1.347(7) . ?
C23 C24 1.496(8) . ?
C24 C26 1.526(8) . ?
C24 C25 1.546(8) . ?
C31 N32 1.342(7) . ?
C31 C32 1.378(8) . ?
C32 C33 1.393(8) . ?
C33 N31 1.364(6) . ?
C33 C34 1.510(7) . ?
C34 C36 1.529(8) . ?
C34 C35 1.547(7) . ?
C41 C42 1.386(7) . ?
C41 C46 1.389(8) . ?
C41 N1 1.411(7) . ?
C42 C43 1.390(8) . ?
C43 C44 1.378(8) . ?
C44 O5 1.378(7) . ?
C44 C45 1.383(8) . ?
C45 C46 1.386(8) . ?
C51 C52 1.404(8) . ?
C51 C55 1.419(8) . ?
C51 Co1 2.030(6) . ?
C52 C53 1.422(9) . ?
C52 Co1 2.016(6) . ?
C53 C54 1.425(8) . ?
C53 Co1 2.034(6) . ?
C54 C55 1.417(8) . ?
C54 Co1 2.036(6) . ?
C55 Co1 2.021(5) . ?
C56 C60 1.408(11) . ?
C56 C57 1.424(11) . ?
C56 Co1 2.021(7) . ?
C57 C58 1.428(11) . ?
C57 Co1 2.023(6) . ?
C58 C59 1.408(9) . ?
C58 Co1 2.037(6) . ?
C59 C60 1.420(10) . ?
C59 Co1 2.031(6) . ?
C60 Co1 2.018(6) . ?
C80 C81 1.451(8) . ?
C81 N2 1.133(8) . ?
N11 N12 1.379(6) . ?
N11 Mo1 2.207(4) . ?
N12 B1 1.550(7) . ?
N21 N22 1.370(6) . ?
N21 Mo1 2.393(4) . ?
N22 B1 1.534(7) . ?
N31 N32 1.361(6) . ?
N31 Mo1 2.322(4) . ?
N32 B1 1.534(7) . ?
O1 Mo1 2.062(3) . ?
O2 Mo1 1.724(4) . ?
O3 Mo1 1.759(4) . ?
